data_2219892
loop_
_publ_author_name
'Abid, Obaid-ur-Rahman'
'Qadeer, Ghulam'
'Rama, Nasim Hasan'
'Ruzicka, Ales'

_publ_section_title
;
 2-[(4-Chlorobenzyl)carbonylmethyl]benzoic acid
;
_journal_coeditor_code HK2557
_journal_issue 11
_journal_name_full 'Acta Crystallographica Section E'
_journal_page_first o2205
_journal_paper_doi 10.1107/S160053680803451X
_journal_volume 64
_journal_year 2008
_chemical_formula_moiety 'C16 H13 Cl O3'
_chemical_formula_sum 'C16 H13 Cl O3'
_chemical_formula_weight 288.71
_chemical_melting_point 414(1)
_chemical_name_systematic
;
2-[(4-Chlorobenzyl)carbonylmethyl]benzoic acid
;
_space_group_IT_number 14
_symmetry_cell_setting monoclinic
_symmetry_space_group_name_Hall '-P 2ybc'
_symmetry_space_group_name_H-M 'P 1 21/c 1'
_atom_sites_solution_hydrogens geom
_atom_sites_solution_primary direct
_atom_sites_solution_secondary difmap
_audit_creation_method SHELXL-97
_cell_angle_alpha 90.00
_cell_angle_beta 94.371(4)
_cell_angle_gamma 90.00
_cell_formula_units_Z 4
_cell_length_a 5.5000(4)
_cell_length_b 13.2720(6)
_cell_length_c 18.8120(7)
_cell_measurement_reflns_used 10141
_cell_measurement_temperature 150.0(10)
_cell_measurement_theta_max 27.5
_cell_measurement_theta_min 1
_cell_volume 1369.21(13)
_computing_cell_refinement 'COLLECT (Hooft, 1998) and DENZO (Otwinowski & Minor, 1997)'
_computing_data_collection 'COLLECT (Hooft, 1998)'
_computing_data_reduction 'COLLECT (Hooft, 1998) and DENZO (Otwinowski & Minor, 1997)'
_computing_molecular_graphics 'PLATON (Spek, 2003)'
_computing_publication_material 'SHELXL97 (Sheldrick, 2008)'
_computing_structure_refinement 'SHELXL97 (Sheldrick, 2008)'
_computing_structure_solution 'SIR92 (Altomare <i>et al.</i>,  1994)'
_diffrn_ambient_temperature 150.0(10)
_diffrn_detector_area_resol_mean 9.091
_diffrn_measured_fraction_theta_full 0.956
_diffrn_measured_fraction_theta_max 0.956
_diffrn_measurement_device_type 'Bruker--Nonius Kappa CCD area-detector'
_diffrn_measurement_method '\f and \w'
_diffrn_radiation_monochromator graphite
_diffrn_radiation_source 'fine-focus sealed tube'
_diffrn_radiation_type MoK\a
_diffrn_radiation_wavelength 0.71073
_diffrn_reflns_av_R_equivalents 0.0482
_diffrn_reflns_av_sigmaI/netI 0.0369
_diffrn_reflns_limit_h_max 7
_diffrn_reflns_limit_h_min -6
_diffrn_reflns_limit_k_max 15
_diffrn_reflns_limit_k_min -17
_diffrn_reflns_limit_l_max 24
_diffrn_reflns_limit_l_min -21
_diffrn_reflns_number 10076
_diffrn_reflns_theta_full 27.50
_diffrn_reflns_theta_max 27.50
_diffrn_reflns_theta_min 1.88
_exptl_absorpt_coefficient_mu 0.283
_exptl_absorpt_correction_T_max 0.962
_exptl_absorpt_correction_T_min 0.936
_exptl_absorpt_correction_type integration
_exptl_absorpt_process_details '(Coppens, 1970)'
_exptl_crystal_colour colorless
_exptl_crystal_density_diffrn 1.401
_exptl_crystal_density_method 'not measured'
_exptl_crystal_description block
_exptl_crystal_F_000 600
_exptl_crystal_size_max 0.291
_exptl_crystal_size_mid 0.192
_exptl_crystal_size_min 0.164
_refine_diff_density_max 0.264
_refine_diff_density_min -0.417
_refine_ls_extinction_method none
_refine_ls_goodness_of_fit_ref 1.136
_refine_ls_hydrogen_treatment constr
_refine_ls_matrix_type full
_refine_ls_number_parameters 181
_refine_ls_number_reflns 3010
_refine_ls_number_restraints 0
_refine_ls_restrained_S_all 1.136
_refine_ls_R_factor_all 0.0743
_refine_ls_R_factor_gt 0.0502
_refine_ls_shift/su_max 0.000
_refine_ls_shift/su_mean 0.000
_refine_ls_structure_factor_coef Fsqd
_refine_ls_weighting_details 'calc w=1/[\s^2^(Fo^2^)+(0.0291P)^2^+0.9198P] where P=(Fo^2^+2Fc^2^)/3'
_refine_ls_weighting_scheme calc
_refine_ls_wR_factor_gt 0.1019
_refine_ls_wR_factor_ref 0.1181
_reflns_number_gt 2284
_reflns_number_total 3010
_reflns_threshold_expression I>2\s(I)
_cod_data_source_file hk2557.cif
_cod_data_source_block I
_cod_original_sg_symbol_H-M 'P 21/c'
_cod_database_code 2219892
_cod_database_fobs_code 2219892

loop_
_symmetry_equiv_pos_as_xyz
'x, y, z'
'-x, y+1/2, -z+1/2'
'-x, -y, -z'
'x, -y-1/2, z-1/2'

loop_
_atom_site_type_symbol
_atom_site_label
_atom_site_fract_x
_atom_site_fract_y
_atom_site_fract_z
_atom_site_U_iso_or_equiv
_atom_site_adp_type
_atom_site_calc_flag
_atom_site_refinement_flags
_atom_site_occupancy
Cl Cl1 0.56140(14) 0.35295(5) 0.41926(4) 0.0597(2) Uani d . 1
O O1 0.1626(3) -0.05908(11) 0.44337(9) 0.0445(4) Uani d . 1
O O2 -0.1720(3) -0.11437(12) 0.48932(9) 0.0446(4) Uani d . 1
H H2 -0.1636 -0.0593 0.5091 0.054 Uiso d R 1
O O3 0.0425(3) -0.11324(13) 0.27714(9) 0.0487(4) Uani d . 1
C C1 0.0174(4) -0.12684(15) 0.45249(11) 0.0312(4) Uani d . 1
C C2 0.0445(4) -0.23057(15) 0.42498(10) 0.0313(4) Uani d . 1
C C3 0.2232(4) -0.25579(16) 0.37852(11) 0.0338(5) Uani d . 1
C C4 0.2425(5) -0.35656(18) 0.35955(13) 0.0470(6) Uani d . 1
H H4 0.3604 -0.3753 0.3292 0.056 Uiso d R 1
C C5 0.0930(5) -0.42938(18) 0.38464(15) 0.0547(7) Uani d . 1
H H5 0.1120 -0.4963 0.3714 0.066 Uiso d R 1
C C6 -0.0840(5) -0.40396(18) 0.42911(14) 0.0512(6) Uani d . 1
H H6 -0.1869 -0.4529 0.4456 0.061 Uiso d R 1
C C7 -0.1076(4) -0.30469(17) 0.44895(12) 0.0410(5) Uani d . 1
H H7 -0.2273 -0.2869 0.4790 0.049 Uiso d R 1
C C8 0.3863(4) -0.18048(17) 0.34637(12) 0.0378(5) Uani d . 1
H H8A 0.5133 -0.2165 0.3238 0.045 Uiso d R 1
H H8B 0.4648 -0.1402 0.3845 0.045 Uiso d R 1
C C9 0.2595(4) -0.11086(16) 0.29233(11) 0.0354(5) Uani d . 1
C C10 0.4211(4) -0.03623(19) 0.25726(13) 0.0458(6) Uani d . 1
H H10A 0.5798 -0.0665 0.2528 0.055 Uiso d R 1
H H10B 0.3504 -0.0211 0.2096 0.055 Uiso d R 1
C C11 0.4526(4) 0.06038(17) 0.29935(11) 0.0363(5) Uani d . 1
C C12 0.6641(4) 0.07862(19) 0.34231(13) 0.0437(6) Uani d . 1
H H12 0.7855 0.0297 0.3464 0.052 Uiso d R 1
C C13 0.6968(4) 0.16829(19) 0.37871(13) 0.0459(6) Uani d . 1
H H13 0.8396 0.1800 0.4072 0.055 Uiso d R 1
C C14 0.5170(4) 0.23985(16) 0.37280(11) 0.0391(5) Uani d . 1
C C15 0.3062(4) 0.22462(18) 0.33044(13) 0.0432(5) Uani d . 1
H H15 0.1860 0.2740 0.3262 0.052 Uiso d R 1
C C16 0.2761(4) 0.13451(18) 0.29391(13) 0.0430(5) Uani d . 1
H H16 0.1334 0.1235 0.2652 0.052 Uiso d R 1

loop_
_atom_site_aniso_label
_atom_site_aniso_U_11
_atom_site_aniso_U_22
_atom_site_aniso_U_33
_atom_site_aniso_U_12
_atom_site_aniso_U_13
_atom_site_aniso_U_23
Cl1 0.0813(5) 0.0436(4) 0.0545(4) -0.0193(3) 0.0070(3) -0.0008(3)
O1 0.0533(10) 0.0334(8) 0.0491(10) -0.0093(7) 0.0181(8) -0.0123(7)
O2 0.0431(9) 0.0377(9) 0.0549(10) -0.0034(7) 0.0157(8) -0.0169(7)
O3 0.0400(9) 0.0498(10) 0.0547(10) 0.0010(8) -0.0064(7) 0.0059(8)
C1 0.0330(11) 0.0308(10) 0.0297(10) 0.0027(9) 0.0012(8) -0.0025(8)
C2 0.0362(11) 0.0269(10) 0.0300(10) 0.0030(9) -0.0028(8) -0.0027(8)
C3 0.0365(11) 0.0342(11) 0.0297(10) 0.0071(9) -0.0045(8) -0.0057(9)
C4 0.0560(15) 0.0397(13) 0.0446(13) 0.0147(11) -0.0015(11) -0.0126(11)
C5 0.0716(18) 0.0266(11) 0.0633(17) 0.0077(12) -0.0123(14) -0.0102(11)
C6 0.0652(17) 0.0299(12) 0.0567(16) -0.0076(12) -0.0075(13) 0.0017(11)
C7 0.0470(13) 0.0343(12) 0.0409(12) -0.0043(10) -0.0009(10) -0.0001(9)
C8 0.0331(11) 0.0430(12) 0.0375(11) 0.0079(10) 0.0042(9) -0.0073(10)
C9 0.0386(12) 0.0345(11) 0.0334(11) 0.0041(9) 0.0046(9) -0.0085(9)
C10 0.0484(14) 0.0492(14) 0.0414(13) 0.0000(11) 0.0139(10) -0.0019(11)
C11 0.0353(11) 0.0410(12) 0.0337(11) -0.0017(9) 0.0096(9) 0.0053(9)
C12 0.0346(12) 0.0512(14) 0.0449(13) 0.0089(10) 0.0005(10) 0.0104(11)
C13 0.0394(13) 0.0566(15) 0.0404(12) -0.0076(11) -0.0067(10) 0.0060(11)
C14 0.0453(13) 0.0351(11) 0.0371(12) -0.0104(10) 0.0052(10) 0.0075(9)
C15 0.0388(12) 0.0393(12) 0.0515(14) 0.0029(10) 0.0025(10) 0.0069(11)
C16 0.0324(11) 0.0496(14) 0.0463(13) -0.0025(10) -0.0024(9) 0.0028(11)

loop_
_atom_type_symbol
_atom_type_description
_atom_type_scat_dispersion_real
_atom_type_scat_dispersion_imag
_atom_type_scat_source
C C 0.0033 0.0016 'International Tables Vol C Tables 4.2.6.8 and 6.1.1.4'
H H 0.0000 0.0000 'International Tables Vol C Tables 4.2.6.8 and 6.1.1.4'
O O 0.0106 0.0060 'International Tables Vol C Tables 4.2.6.8 and 6.1.1.4'
Cl Cl 0.1484 0.1585 'International Tables Vol C Tables 4.2.6.8 and 6.1.1.4'

loop_
_exptl_crystal_face_index_h
_exptl_crystal_face_index_k
_exptl_crystal_face_index_l
_exptl_crystal_face_perp_dist
0 -1 0 0.062
1 1 0 0.111
0 0 1 0.040
0 0 -1 0.124
-1 1 0 0.180
0 1 0 0.130

loop_
_geom_angle_atom_site_label_1
_geom_angle_atom_site_label_2
_geom_angle_atom_site_label_3
_geom_angle
C1 O2 H2 109.6
O1 C1 O2 122.49(19)
O1 C1 C2 123.35(18)
O2 C1 C2 114.13(18)
C7 C2 C3 120.05(19)
C7 C2 C1 117.74(19)
C3 C2 C1 122.16(18)
C4 C3 C2 117.4(2)
C4 C3 C8 118.5(2)
C2 C3 C8 124.08(18)
C5 C4 C3 121.9(2)
C5 C4 H4 119.1
C3 C4 H4 119.1
C6 C5 C4 120.4(2)
C6 C5 H5 119.8
C4 C5 H5 119.7
C5 C6 C7 119.1(2)
C5 C6 H6 120.6
C7 C6 H6 120.3
C6 C7 C2 121.2(2)
C6 C7 H7 119.5
C2 C7 H7 119.3
C3 C8 C9 114.86(18)
C3 C8 H8A 108.7
C9 C8 H8A 108.6
C3 C8 H8B 108.4
C9 C8 H8B 108.6
H8A C8 H8B 107.5
O3 C9 C8 122.9(2)
O3 C9 C10 121.1(2)
C8 C9 C10 116.01(19)
C11 C10 C9 111.99(18)
C11 C10 H10A 109.2
C9 C10 H10A 109.2
C11 C10 H10B 109.3
C9 C10 H10B 109.3
H10A C10 H10B 107.9
C16 C11 C12 118.2(2)
C16 C11 C10 120.9(2)
C12 C11 C10 120.8(2)
C13 C12 C11 120.8(2)
C13 C12 H12 119.7
C11 C12 H12 119.5
C14 C13 C12 119.5(2)
C14 C13 H13 120.2
C12 C13 H13 120.2
C13 C14 C15 121.2(2)
C13 C14 Cl1 118.91(18)
C15 C14 Cl1 119.86(18)
C14 C15 C16 118.7(2)
C14 C15 H15 120.7
C16 C15 H15 120.6
C11 C16 C15 121.5(2)
C11 C16 H16 119.3
C15 C16 H16 119.2

loop_
_geom_bond_atom_site_label_1
_geom_bond_atom_site_label_2
_geom_bond_distance
Cl1 C14 1.745(2)
O2 H2 0.8200
O3 C9 1.207(3)
C1 O1 1.223(2)
C1 O2 1.305(2)
C1 C2 1.482(3)
C3 C4 1.390(3)
C3 C2 1.404(3)
C4 H4 0.9300
C5 C4 1.376(4)
C5 C6 1.373(4)
C5 H5 0.9300
C6 H6 0.9299
C7 C2 1.389(3)
C7 C6 1.378(3)
C7 H7 0.9299
C8 C3 1.501(3)
C8 C9 1.505(3)
C8 H8A 0.9700
C8 H8B 0.9700
C9 C10 1.515(3)
C10 H10A 0.9700
C10 H10B 0.9701
C11 C10 1.510(3)
C11 C12 1.386(3)
C11 C16 1.381(3)
C12 H12 0.9300
C13 C12 1.378(4)
C13 C14 1.369(3)
C13 H13 0.9300
C15 C14 1.371(3)
C15 C16 1.383(3)
C15 H15 0.9299
C16 H16 0.9299

loop_
_geom_hbond_atom_site_label_D
_geom_hbond_atom_site_label_H
_geom_hbond_atom_site_label_A
_geom_hbond_site_symmetry_A
_geom_hbond_distance_DH
_geom_hbond_distance_HA
_geom_hbond_distance_DA
_geom_hbond_angle_DHA
_geom_hbond_publ_flag
O2 H2 O1 3_556 0.82 1.81 2.626(3) 176 yes
C7 H7 O2 . 0.93 2.32 2.669(3) 102 yes
C8 H8B O1 . 0.97 2.33 2.790(3) 108 yes
C16 H16 Cg1 2_755 0.93 3.35 4.079(3) 137 yes

loop_
_cod_related_entry_id
_cod_related_entry_database
_cod_related_entry_code
1 ChemSpider 24741024
